data_8102196
loop_
_publ_author_name
'Ma, Lu-Fang'
'Wu, Ye'
'Lu, Dan-Hua'

_publ_section_title
;
Crystal structure of triaqua-cis-bis((2-carboxybenzene)sulfonylglycinato)
zinc(II), Zn(H~2~O)~3~(C~9~H~8~NO~6~S)~2~
;
_journal_issue 4
_journal_name_full 'Zeitschrift f\"ur Kristallographie - New Crystal Structures'
_journal_page_first 435
_journal_page_last 436
_journal_volume 222
_journal_year 2007
_chemical_formula_structural Zn(H2O)3(C9H8NO6S)2
_chemical_formula_sum 'C18 H22 N2 O15 S2 Zn'
_chemical_formula_weight 635.87
_chemical_name_systematic
;
triaqua-cis-bis((2-carboxybenzene)sulfonylglycinato)zinc(II)
;
_space_group_IT_number 52
_symmetry_cell_setting orthorhombic
_symmetry_space_group_name_Hall '-P 2a 2bc'
_symmetry_space_group_name_H-M 'P n n a'
_atom_sites_solution_hydrogens geom
_atom_sites_solution_primary direct
_atom_sites_solution_secondary difmap
_audit_creation_method SHELXL-97
_cell_angle_alpha 90.00
_cell_angle_beta 90.00
_cell_angle_gamma 90.00
_cell_formula_units_Z 4
_cell_length_a 11.0915(9)
_cell_length_b 42.064(4)
_cell_length_c 5.0972(4)
_cell_measurement_reflns_used 5822
_cell_measurement_temperature 292(2)
_cell_measurement_theta_max 28.34
_cell_measurement_theta_min 2.91
_cell_volume 2378.1(4)
_computing_cell_refinement 'Bruker SMART'
_computing_data_collection 'Bruker SMART'
_computing_data_reduction 'Bruker SAINT'
_computing_molecular_graphics 'Bruker SHELXTL'
_computing_publication_material 'Bruker SHELXTL'
_computing_structure_refinement 'SHELXL-97 (Sheldrick, 1997)'
_computing_structure_solution 'SHELXS-97 (Sheldrick, 1990)'
_diffrn_ambient_temperature 292(2)
_diffrn_measured_fraction_theta_full 0.975
_diffrn_measured_fraction_theta_max 0.975
_diffrn_measurement_device_type 'Bruker SMART CCD'
_diffrn_measurement_method phi/omega
_diffrn_radiation_monochromator graphite
_diffrn_radiation_source 'fine-focus sealed tube'
_diffrn_radiation_type MoK\a
_diffrn_radiation_wavelength 0.71073
_diffrn_reflns_av_R_equivalents 0.0201
_diffrn_reflns_av_sigmaI/netI 0.0168
_diffrn_reflns_limit_h_max 14
_diffrn_reflns_limit_h_min -12
_diffrn_reflns_limit_k_max 46
_diffrn_reflns_limit_k_min -51
_diffrn_reflns_limit_l_max 6
_diffrn_reflns_limit_l_min -6
_diffrn_reflns_number 11175
_diffrn_reflns_theta_full 27.50
_diffrn_reflns_theta_max 27.50
_diffrn_reflns_theta_min 3.67
_exptl_absorpt_coefficient_mu 1.290
_exptl_absorpt_correction_T_max 0.9514
_exptl_absorpt_correction_T_min 0.6217
_exptl_absorpt_correction_type none
_exptl_crystal_colour colorless
_exptl_crystal_density_diffrn 1.776
_exptl_crystal_density_meas 0
_exptl_crystal_density_method 'not measured'
_exptl_crystal_description plate
_exptl_crystal_F_000 1304
_exptl_crystal_size_max 0.41
_exptl_crystal_size_mid 0.28
_exptl_crystal_size_min 0.04
_refine_diff_density_max 0.529
_refine_diff_density_min -0.568
_refine_diff_density_rms 0.059
_refine_ls_extinction_method none
_refine_ls_goodness_of_fit_ref 1.044
_refine_ls_hydrogen_treatment mixed
_refine_ls_matrix_type full
_refine_ls_number_parameters 189
_refine_ls_number_reflns 2679
_refine_ls_number_restraints 5
_refine_ls_restrained_S_all 1.044
_refine_ls_R_factor_all 0.0348
_refine_ls_R_factor_gt 0.0298
_refine_ls_shift/su_max 0.001
_refine_ls_shift/su_mean 0.000
_refine_ls_structure_factor_coef Fsqd
_refine_ls_weighting_details 'calc w=1/[\s^2^(Fo^2^)+(0.0484P)^2^+1.6620P] where P=(Fo^2^+2Fc^2^)/3'
_refine_ls_weighting_scheme calc
_refine_ls_wR_factor_gt 0.0845
_refine_ls_wR_factor_ref 0.0883
_reflns_number_gt 2327
_reflns_number_total 2679
_reflns_threshold_expression >2sigma(I)
_cod_data_source_file 1267-2123.cff
_cod_data_source_block a
_cod_depositor_comments
;
The following automatic conversions were performed:
'_symmetry_cell_setting' value 'Orthorhombic' changed to 'orthorhombic'
according to '/home/saulius/struct/CIF-dictionaries/cif_core.dic'
dictionary named 'cif_core.dic' version 2.4.1 from 2010-06-29.

Automatic conversion script
Id: cif_fix_enum 1555 2011-01-17 13:19:09Z saulius 
;
_cod_original_cell_volume 2378.1(3)
_cod_original_sg_symbol_H-M Pnna
_cod_database_code 8102196

loop_
_symmetry_equiv_pos_as_xyz
'x, y, z'
'-x+1/2, -y, z'
'-x+1/2, y+1/2, -z+1/2'
'x, -y+1/2, -z+1/2'
'-x, -y, -z'
'x-1/2, y, -z'
'x-1/2, -y-1/2, z-1/2'
'-x, y-1/2, z-1/2'

loop_
_atom_site_label
_atom_site_type_symbol
_atom_site_fract_x
_atom_site_fract_y
_atom_site_fract_z
_atom_site_U_iso_or_equiv
_atom_site_adp_type
_atom_site_occupancy
_atom_site_symmetry_multiplicity
_atom_site_Wyckoff_symbol
_atom_site_calc_flag
_atom_site_refinement_flags
_atom_site_disorder_assembly
_atom_site_disorder_group
Zn1 Zn 0.76781(3) 0.2500 0.2500 0.02474(11) Uani 1 4 d d S . .
S1 S 0.39547(5) 0.134934(12) 0.77075(9) 0.02450(13) Uani 1 8 e d . . .
O1 O 0.68265(13) 0.22068(3) 1.0128(3) 0.0301(3) Uani 1 8 e d . . .
O2 O 0.53394(14) 0.20889(4) 1.2924(3) 0.0345(4) Uani 1 8 e d . . .
O3 O 0.43664(14) 0.03239(4) 1.3658(3) 0.0402(4) Uani 1 8 e d . . .
O4 O 0.60578(17) 0.00741(5) 1.2458(3) 0.0447(4) Uani 1 8 e d D . .
O5 O 0.40459(15) 0.14627(4) 0.5065(3) 0.0383(4) Uani 1 8 e d . . .
O6 O 0.28048(13) 0.12534(4) 0.8711(3) 0.0342(3) Uani 1 8 e d . . .
O7 O 0.9546(2) 0.2500 1.2500 0.0473(7) Uani 1 4 d d SD . .
O8 O 0.79142(16) 0.28372(4) 0.9572(3) 0.0436(4) Uani 1 8 e d D . .
N1 N 0.44499(15) 0.16268(4) 0.9623(3) 0.0269(4) Uani 1 8 e d . . .
H1 H 0.4026 0.1692 1.0928 0.032 Uiso 1 8 e calc R . .
C1 C 0.59186(17) 0.20396(5) 1.0914(4) 0.0246(4) Uani 1 8 e d . . .
C2 C 0.56374(17) 0.17641(5) 0.9084(4) 0.0277(4) Uani 1 8 e d . . .
H2A H 0.5662 0.1838 0.7282 0.033 Uiso 1 8 e calc R . .
H2B H 0.6249 0.1601 0.9286 0.033 Uiso 1 8 e calc R . .
C3 C 0.49556(18) 0.10207(5) 0.7975(4) 0.0247(4) Uani 1 8 e d . . .
C4 C 0.59460(18) 0.09958(5) 0.6313(4) 0.0305(4) Uani 1 8 e d . . .
H4A H 0.6081 0.1148 0.5019 0.037 Uiso 1 8 e calc R . .
C5 C 0.67273(19) 0.07418(5) 0.6614(5) 0.0352(5) Uani 1 8 e d . . .
H5 H 0.7393 0.0723 0.5516 0.042 Uiso 1 8 e calc R . .
C6 C 0.65250(19) 0.05149(5) 0.8538(5) 0.0335(5) Uani 1 8 e d . . .
H6 H 0.7055 0.0345 0.8731 0.040 Uiso 1 8 e calc R . .
C7 C 0.55250(18) 0.05417(5) 1.0183(4) 0.0289(4) Uani 1 8 e d . . .
C8 C 0.47366(18) 0.07970(5) 0.9908(4) 0.0275(4) Uani 1 8 e d . . .
H8A H 0.4072 0.0817 1.1008 0.033 Uiso 1 8 e calc R . .
C9 C 0.5278(2) 0.03003(5) 1.2253(4) 0.0309(5) Uani 1 8 e d . . .
H1W H 0.750(2) 0.2829(8) 0.808(4) 0.058(9) Uiso 1 8 e d D . .
H2W H 0.8636(18) 0.2906(8) 0.925(7) 0.082(11) Uiso 1 8 e d D . .
H4 H 0.585(4) -0.0075(8) 1.353(7) 0.106(15) Uiso 1 8 e d D . .
H3W H 1.004(3) 0.2575(10) 1.138(7) 0.106(15) Uiso 1 8 e d D . .

loop_
_atom_site_aniso_label
_atom_site_aniso_U_11
_atom_site_aniso_U_22
_atom_site_aniso_U_33
_atom_site_aniso_U_23
_atom_site_aniso_U_13
_atom_site_aniso_U_12
Zn1 0.02267(18) 0.0299(2) 0.02162(18) -0.00238(11) 0.000 0.000
S1 0.0298(3) 0.0226(3) 0.0211(2) 0.00308(16) -0.00261(17) -0.00339(18)
O1 0.0328(7) 0.0335(8) 0.0241(7) -0.0022(6) 0.0022(6) -0.0110(6)
O2 0.0374(8) 0.0370(9) 0.0290(7) -0.0051(6) 0.0075(6) -0.0070(7)
O3 0.0398(8) 0.0376(9) 0.0432(9) 0.0157(7) 0.0052(7) 0.0045(7)
O4 0.0468(10) 0.0360(10) 0.0513(11) 0.0141(8) 0.0048(8) 0.0117(8)
O5 0.0531(9) 0.0393(9) 0.0225(7) 0.0077(6) -0.0051(6) -0.0023(7)
O6 0.0287(7) 0.0328(8) 0.0411(9) 0.0032(7) -0.0001(6) -0.0039(6)
O7 0.0249(12) 0.0485(17) 0.068(2) -0.0066(13) 0.000 0.000
O8 0.0454(10) 0.0550(11) 0.0305(9) 0.0122(7) -0.0092(7) -0.0236(8)
N1 0.0327(8) 0.0232(9) 0.0249(8) -0.0012(6) 0.0030(7) -0.0042(7)
C1 0.0280(9) 0.0226(10) 0.0231(9) 0.0024(7) -0.0016(7) -0.0004(7)
C2 0.0286(9) 0.0248(11) 0.0298(10) -0.0015(8) 0.0014(8) -0.0024(7)
C3 0.0286(10) 0.0219(10) 0.0235(9) -0.0008(7) -0.0011(7) -0.0036(7)
C4 0.0339(10) 0.0314(11) 0.0263(10) 0.0005(8) 0.0034(8) -0.0062(8)
C5 0.0311(10) 0.0384(13) 0.0361(11) -0.0038(10) 0.0068(9) -0.0023(9)
C6 0.0311(10) 0.0297(12) 0.0396(12) -0.0017(9) 0.0002(9) 0.0015(8)
C7 0.0324(10) 0.0238(10) 0.0305(10) 0.0020(8) -0.0022(8) -0.0020(8)
C8 0.0298(9) 0.0263(10) 0.0263(9) 0.0019(8) 0.0021(7) -0.0019(8)
C9 0.0323(10) 0.0261(11) 0.0342(11) 0.0037(8) -0.0038(8) -0.0003(8)

loop_
_atom_type_symbol
_atom_type_description
_atom_type_scat_dispersion_real
_atom_type_scat_dispersion_imag
_atom_type_scat_source
C C 0.0033 0.0016 'International Tables Vol C Tables 4.2.6.8 and 6.1.1.4'
H H 0.0000 0.0000 'International Tables Vol C Tables 4.2.6.8 and 6.1.1.4'
N N 0.0061 0.0033 'International Tables Vol C Tables 4.2.6.8 and 6.1.1.4'
O O 0.0106 0.0060 'International Tables Vol C Tables 4.2.6.8 and 6.1.1.4'
S S 0.1246 0.1234 'International Tables Vol C Tables 4.2.6.8 and 6.1.1.4'
Zn Zn 0.2839 1.4301 'International Tables Vol C Tables 4.2.6.8 and 6.1.1.4'

loop_
_geom_angle_atom_site_label_1
_geom_angle_atom_site_label_2
_geom_angle_atom_site_label_3
_geom_angle
_geom_angle_site_symmetry_1
_geom_angle_site_symmetry_3
_geom_angle_publ_flag
O1 Zn1 O1 122.65(9) 4_557 . ?
O1 Zn1 O7 118.68(4) 4_557 . ?
O1 Zn1 O7 118.68(4) . . ?
O1 Zn1 O8 94.25(7) 4_557 . ?
O1 Zn1 O8 92.69(6) . . ?
O7 Zn1 O8 82.75(5) . . ?
O1 Zn1 O8 92.70(6) 4_557 4_557 ?
O1 Zn1 O8 94.24(7) . 4_557 ?
O7 Zn1 O8 82.75(5) . 4_557 ?
O8 Zn1 O8 165.51(10) . 4_557 ?
O6 S1 O5 119.51(10) . . ?
O6 S1 N1 106.86(9) . . ?
O5 S1 N1 107.67(9) . . ?
O6 S1 C3 108.04(9) . . ?
O5 S1 C3 106.66(10) . . ?
N1 S1 C3 107.61(9) . . ?
C1 O1 Zn1 121.64(13) . . ?
C9 O4 H4 114(3) . . ?
Zn1 O7 H3W 130(3) . . ?
Zn1 O8 H1W 122(2) . . ?
Zn1 O8 H2W 119(2) . . ?
H1W O8 H2W 109(3) . . ?
C2 N1 S1 118.46(13) . . ?
C2 N1 H1 120.8 . . ?
S1 N1 H1 120.8 . . ?
O2 C1 O1 125.12(18) . . ?
O2 C1 C2 122.26(18) . . ?
O1 C1 C2 112.61(16) . . ?
N1 C2 C1 111.71(16) . . ?
N1 C2 H2A 109.3 . . ?
C1 C2 H2A 109.3 . . ?
N1 C2 H2B 109.3 . . ?
C1 C2 H2B 109.3 . . ?
H2A C2 H2B 107.9 . . ?
C8 C3 C4 121.41(19) . . ?
C8 C3 S1 118.26(15) . . ?
C4 C3 S1 120.31(15) . . ?
C5 C4 C3 118.99(19) . . ?
C5 C4 H4A 120.5 . . ?
C3 C4 H4A 120.5 . . ?
C4 C5 C6 120.6(2) . . ?
C4 C5 H5 119.7 . . ?
C6 C5 H5 119.7 . . ?
C5 C6 C7 119.9(2) . . ?
C5 C6 H6 120.1 . . ?
C7 C6 H6 120.1 . . ?
C8 C7 C6 120.07(19) . . ?
C8 C7 C9 118.78(18) . . ?
C6 C7 C9 121.15(19) . . ?
C3 C8 C7 119.08(19) . . ?
C3 C8 H8A 120.5 . . ?
C7 C8 H8A 120.5 . . ?
O3 C9 O4 123.9(2) . . ?
O3 C9 C7 120.24(19) . . ?
O4 C9 C7 115.87(19) . . ?

loop_
_geom_bond_atom_site_label_1
_geom_bond_atom_site_label_2
_geom_bond_distance
_geom_bond_site_symmetry_2
_geom_bond_publ_flag
Zn1 O1 1.9683(14) 4_557 ?
Zn1 O1 1.9684(14) . ?
Zn1 O7 2.071(3) . ?
Zn1 O8 2.0756(16) . ?
Zn1 O8 2.0758(16) 4_557 ?
S1 O6 1.4321(15) . ?
S1 O5 1.4322(15) . ?
S1 N1 1.6177(17) . ?
S1 C3 1.778(2) . ?
O1 C1 1.292(2) . ?
O2 C1 1.227(2) . ?
O3 C9 1.243(3) . ?
O4 C9 1.290(3) . ?
O4 H4 0.863(19) . ?
O7 H3W 0.849(18) . ?
O8 H1W 0.885(17) . ?
O8 H2W 0.867(17) . ?
N1 C2 1.464(2) . ?
N1 H1 0.8600 . ?
C1 C2 1.520(3) . ?
C2 H2A 0.9700 . ?
C2 H2B 0.9700 . ?
C3 C8 1.384(3) . ?
C3 C4 1.391(3) . ?
C4 C5 1.384(3) . ?
C4 H4A 0.9300 . ?
C5 C6 1.387(3) . ?
C5 H5 0.9300 . ?
C6 C7 1.395(3) . ?
C6 H6 0.9300 . ?
C7 C8 1.392(3) . ?
C7 C9 1.489(3) . ?
C8 H8A 0.9300 . ?

loop_
_geom_hbond_atom_site_label_D
_geom_hbond_atom_site_label_H
_geom_hbond_atom_site_label_A
_geom_hbond_distance_DH
_geom_hbond_distance_HA
_geom_hbond_distance_DA
_geom_hbond_angle_DHA
_geom_hbond_site_symmetry_A
O7 H3W O1 0.849(18) 2.63(4) 3.117(3) 118(3) 6_657
O7 H3W O2 0.849(18) 2.29(3) 3.0342(17) 147(4) 7_665
O4 H4 O3 0.863(19) 1.79(2) 2.635(2) 165(4) 5_658
O8 H2W O5 0.867(17) 2.72(3) 3.211(2) 117(3) 7_666
O8 H2W O2 0.867(17) 2.01(2) 2.835(2) 159(3) 7_665
O8 H1W O1 0.885(17) 1.808(18) 2.689(2) 173(3) 4_556
N1 H1 O5 0.86 2.32 2.893(2) 124.4 1_556

loop_
_geom_torsion_atom_site_label_1
_geom_torsion_atom_site_label_2
_geom_torsion_atom_site_label_3
_geom_torsion_atom_site_label_4
_geom_torsion
_geom_torsion_site_symmetry_1
_geom_torsion_site_symmetry_2
_geom_torsion_site_symmetry_3
_geom_torsion_site_symmetry_4
_geom_torsion_publ_flag
O1 Zn1 O1 C1 -45.05(14) 4_557 . . . ?
O7 Zn1 O1 C1 134.95(14) . . . . ?
O8 Zn1 O1 C1 -141.84(16) . . . . ?
O8 Zn1 O1 C1 50.89(16) 4_557 . . . ?
O6 S1 N1 C2 178.49(14) . . . . ?
O5 S1 N1 C2 -51.96(17) . . . . ?
C3 S1 N1 C2 62.67(17) . . . . ?
Zn1 O1 C1 O2 16.1(3) . . . . ?
Zn1 O1 C1 C2 -162.94(12) . . . . ?
S1 N1 C2 C1 175.09(13) . . . . ?
O2 C1 C2 N1 15.0(3) . . . . ?
O1 C1 C2 N1 -165.91(16) . . . . ?
O6 S1 C3 C8 -26.61(18) . . . . ?
O5 S1 C3 C8 -156.27(15) . . . . ?
N1 S1 C3 C8 88.43(17) . . . . ?
O6 S1 C3 C4 154.88(16) . . . . ?
O5 S1 C3 C4 25.22(19) . . . . ?
N1 S1 C3 C4 -90.08(17) . . . . ?
C8 C3 C4 C5 -0.2(3) . . . . ?
S1 C3 C4 C5 178.29(16) . . . . ?
C3 C4 C5 C6 0.2(3) . . . . ?
C4 C5 C6 C7 0.2(3) . . . . ?
C5 C6 C7 C8 -0.5(3) . . . . ?
C5 C6 C7 C9 179.5(2) . . . . ?
C4 C3 C8 C7 -0.2(3) . . . . ?
S1 C3 C8 C7 -178.65(15) . . . . ?
C6 C7 C8 C3 0.5(3) . . . . ?
C9 C7 C8 C3 -179.46(18) . . . . ?
C8 C7 C9 O3 1.7(3) . . . . ?
C6 C7 C9 O3 -178.2(2) . . . . ?
C8 C7 C9 O4 -178.20(19) . . . . ?
C6 C7 C9 O4 1.9(3) . . . . ?
